data_4516704
loop_
_publ_author_name
'Zhang, Baoxin'
'Jiao, Haijun'
'Michalik, Dirk'
'Klo\&s, Svenja'
'Deter, Lisa Marie'
'Selent, Detlef'
'Spannenberg, Anke'
'Franke, Robert'
'B\"orner, Armin'

_publ_section_title
;
 Hydrolysis Stability of Bidentate Phosphites Utilized as Modifying
 Ligands in the Rh-Catalyzedn-Regioselective Hydroformylation of Olefins
;
_journal_issue 11
_journal_name_full 'ACS Catalysis'
_journal_page_first 7554
_journal_paper_doi 10.1021/acscatal.6b02185
_journal_volume 6
_journal_year 2016
_chemical_formula_sum 'C18 H19 O5 P'
_chemical_formula_weight 346.30
_space_group_crystal_system monoclinic
_space_group_IT_number 14
_space_group_name_Hall '-P 2ybc'
_space_group_name_H-M_alt 'P 1 21/c 1'
_atom_sites_solution_hydrogens geom
_audit_creation_method SHELXL-2014
_cell_angle_alpha 90
_cell_angle_beta 93.7246(8)
_cell_angle_gamma 90
_cell_formula_units_Z 4
_cell_length_a 7.9973(3)
_cell_length_b 11.7658(5)
_cell_length_c 18.4161(7)
_cell_measurement_reflns_used 7940
_cell_measurement_temperature 150(2)
_cell_measurement_theta_max 28.72
_cell_measurement_theta_min 2.55
_cell_volume 1729.20(12)
_computing_cell_refinement 'SAINT (Bruker, 2013)'
_computing_data_collection 'APEX2 (Bruker, 2014)'
_computing_data_reduction SAINT
_computing_structure_refinement 'SHELXL-2014 (Sheldrick, 2014)'
_computing_structure_solution 'SHELXS-97 (Sheldrick, 2008)'
_diffrn_ambient_temperature 150(2)
_diffrn_detector_area_resol_mean 8.3333
_diffrn_measured_fraction_theta_full 1.000
_diffrn_measured_fraction_theta_max 1.000
_diffrn_measurement_device_type 'Bruker APEX-II CCD'
_diffrn_measurement_method '\f and \w scans'
_diffrn_radiation_type MoK\a
_diffrn_radiation_wavelength 0.71073
_diffrn_reflns_av_R_equivalents 0.0303
_diffrn_reflns_av_unetI/netI 0.0210
_diffrn_reflns_Laue_measured_fraction_full 1.000
_diffrn_reflns_Laue_measured_fraction_max 1.000
_diffrn_reflns_limit_h_max 10
_diffrn_reflns_limit_h_min -10
_diffrn_reflns_limit_k_max 15
_diffrn_reflns_limit_k_min -15
_diffrn_reflns_limit_l_max 24
_diffrn_reflns_limit_l_min -23
_diffrn_reflns_number 26428
_diffrn_reflns_point_group_measured_fraction_full 1.000
_diffrn_reflns_point_group_measured_fraction_max 1.000
_diffrn_reflns_theta_full 25.242
_diffrn_reflns_theta_max 28.000
_diffrn_reflns_theta_min 2.055
_diffrn_source 'fine-focus sealed tube'
_exptl_absorpt_coefficient_mu 0.183
_exptl_absorpt_correction_T_max 0.95
_exptl_absorpt_correction_T_min 0.88
_exptl_absorpt_correction_type multi-scan
_exptl_absorpt_process_details 'SADABS (Bruker, 2014)'
_exptl_crystal_colour 'pale yellow'
_exptl_crystal_density_diffrn 1.330
_exptl_crystal_description prism
_exptl_crystal_F_000 728
_exptl_crystal_size_max 0.553
_exptl_crystal_size_mid 0.346
_exptl_crystal_size_min 0.289
_refine_diff_density_max 0.294
_refine_diff_density_min -0.352
_refine_diff_density_rms 0.042
_refine_ls_extinction_method none
_refine_ls_goodness_of_fit_ref 1.038
_refine_ls_hydrogen_treatment constr
_refine_ls_matrix_type full
_refine_ls_number_parameters 221
_refine_ls_number_reflns 4183
_refine_ls_number_restraints 0
_refine_ls_restrained_S_all 1.038
_refine_ls_R_factor_all 0.0460
_refine_ls_R_factor_gt 0.0349
_refine_ls_shift/su_max 0.000
_refine_ls_shift/su_mean 0.000
_refine_ls_structure_factor_coef Fsqd
_refine_ls_weighting_details 'w=1/[\s^2^(Fo^2^)+(0.0390P)^2^+0.7034P] where P=(Fo^2^+2Fc^2^)/3'
_refine_ls_weighting_scheme calc
_refine_ls_wR_factor_gt 0.0845
_refine_ls_wR_factor_ref 0.0915
_reflns_Friedel_coverage 0.000
_reflns_number_gt 3440
_reflns_number_total 4183
_reflns_threshold_expression 'I > 2\s(I)'
_cod_data_source_file cs6b02185_si_002.cif
_cod_data_source_block AX0764
_cod_original_sg_symbol_H-M 'P 21/c'
_cod_database_code 4516704
_shelx_space_group_comment
;
The symmetry employed for this shelxl refinement is uniquely defined
by the following loop, which should always be used as a source of
symmetry information in preference to the above space-group names.
They are only intended as comments.
;
_shelxl_version_number 2014-3

loop_
_space_group_symop_operation_xyz
'x, y, z'
'-x, y+1/2, -z+1/2'
'-x, -y, -z'
'x, -y-1/2, z-1/2'

loop_
_atom_site_label
_atom_site_type_symbol
_atom_site_fract_x
_atom_site_fract_y
_atom_site_fract_z
_atom_site_U_iso_or_equiv
_atom_site_adp_type
_atom_site_occupancy
_atom_site_site_symmetry_order
_atom_site_calc_flag
_atom_site_refinement_flags_posn
_atom_site_refinement_flags_adp
C1 C 0.77436(17) 0.41863(12) 0.03107(7) 0.0254(3) Uani 1 1 d . .
C2 C 0.81163(17) 0.54077(11) 0.03877(7) 0.0229(3) Uani 1 1 d . .
C3 C 0.93245(16) 0.58257(12) 0.08989(7) 0.0228(3) Uani 1 1 d . .
C4 C 0.96968(18) 0.69738(12) 0.09406(8) 0.0280(3) Uani 1 1 d . .
H4 H 1.0527 0.7249 0.1289 0.034 Uiso 1 1 calc R U
C5 C 0.88381(19) 0.77133(12) 0.04659(8) 0.0314(3) Uani 1 1 d . .
H5 H 0.9088 0.8502 0.0488 0.038 Uiso 1 1 calc R U
C6 C 0.76149(19) 0.73171(13) -0.00423(8) 0.0309(3) Uani 1 1 d . .
H6 H 0.7027 0.7835 -0.0362 0.037 Uiso 1 1 calc R U
C7 C 0.72559(17) 0.61737(12) -0.00818(7) 0.0270(3) Uani 1 1 d . .
H7 H 0.6420 0.5904 -0.0430 0.032 Uiso 1 1 calc R U
C8 C 0.76995(17) 0.42824(11) 0.26737(7) 0.0226(3) Uani 1 1 d . .
C9 C 0.86998(18) 0.51106(12) 0.30208(8) 0.0280(3) Uani 1 1 d . .
H9 H 0.9408 0.5567 0.2746 0.034 Uiso 1 1 calc R U
C10 C 0.86722(19) 0.52742(12) 0.37616(8) 0.0296(3) Uani 1 1 d . .
H10 H 0.9362 0.5836 0.4000 0.035 Uiso 1 1 calc R U
C11 C 0.76239(18) 0.46074(11) 0.41517(7) 0.0250(3) Uani 1 1 d . .
C12 C 0.66101(17) 0.37860(11) 0.38010(7) 0.0241(3) Uani 1 1 d . .
H12 H 0.5895 0.3339 0.4079 0.029 Uiso 1 1 calc R U
C13 C 0.66166(16) 0.36008(11) 0.30479(7) 0.0220(3) Uani 1 1 d . .
C14 C 0.6739(2) 0.40969(13) 0.53299(8) 0.0368(4) Uani 1 1 d . .
H14A H 0.5541 0.4150 0.5183 0.055 Uiso 1 1 calc R U
H14B H 0.6927 0.4329 0.5840 0.055 Uiso 1 1 calc R U
H14C H 0.7115 0.3311 0.5274 0.055 Uiso 1 1 calc R U
C15 C 0.54836(18) 0.26903(13) 0.26710(7) 0.0286(3) Uani 1 1 d . .
C16 C 0.4320(2) 0.32425(18) 0.20769(10) 0.0496(5) Uani 1 1 d . .
H16A H 0.4993 0.3586 0.1709 0.074 Uiso 1 1 calc R U
H16B H 0.3643 0.3831 0.2294 0.074 Uiso 1 1 calc R U
H16C H 0.3580 0.2663 0.1848 0.074 Uiso 1 1 calc R U
C17 C 0.6539(2) 0.17649(14) 0.23381(9) 0.0421(4) Uani 1 1 d . .
H17A H 0.7282 0.1418 0.2720 0.063 Uiso 1 1 calc R U
H17B H 0.7213 0.2102 0.1968 0.063 Uiso 1 1 calc R U
H17C H 0.5799 0.1182 0.2113 0.063 Uiso 1 1 calc R U
C18 C 0.4392(3) 0.20984(19) 0.32099(9) 0.0565(6) Uani 1 1 d . .
H18A H 0.3693 0.1523 0.2953 0.085 Uiso 1 1 calc R U
H18B H 0.3673 0.2661 0.3428 0.085 Uiso 1 1 calc R U
H18C H 0.5112 0.1733 0.3593 0.085 Uiso 1 1 calc R U
O1 O 1.02365(12) 0.51028(8) 0.13701(5) 0.0268(2) Uani 1 1 d . .
O2 O 0.86643(13) 0.34734(8) 0.07798(5) 0.0284(2) Uani 1 1 d . .
O3 O 0.77493(12) 0.41679(8) 0.19156(5) 0.0254(2) Uani 1 1 d . .
O4 O 0.67704(14) 0.37754(9) -0.01331(6) 0.0369(3) Uani 1 1 d . .
O5 O 0.76567(14) 0.48242(9) 0.48835(5) 0.0340(2) Uani 1 1 d . .
P1 P 0.95239(5) 0.38525(3) 0.15743(2) 0.02613(10) Uani 1 1 d . .

loop_
_atom_site_aniso_label
_atom_site_aniso_U_11
_atom_site_aniso_U_22
_atom_site_aniso_U_33
_atom_site_aniso_U_23
_atom_site_aniso_U_13
_atom_site_aniso_U_12
C1 0.0239(7) 0.0289(7) 0.0241(6) -0.0008(5) 0.0081(5) -0.0018(5)
C2 0.0208(6) 0.0264(6) 0.0222(6) -0.0001(5) 0.0064(5) -0.0015(5)
C3 0.0200(6) 0.0273(6) 0.0219(6) 0.0027(5) 0.0064(5) -0.0012(5)
C4 0.0258(7) 0.0305(7) 0.0280(7) -0.0019(6) 0.0047(5) -0.0061(6)
C5 0.0327(8) 0.0252(7) 0.0374(8) 0.0027(6) 0.0099(6) -0.0020(6)
C6 0.0300(8) 0.0315(7) 0.0318(7) 0.0067(6) 0.0060(6) 0.0056(6)
C7 0.0222(7) 0.0348(7) 0.0243(6) 0.0025(6) 0.0029(5) 0.0002(6)
C8 0.0230(7) 0.0242(6) 0.0205(6) 0.0031(5) 0.0011(5) 0.0025(5)
C9 0.0275(7) 0.0251(7) 0.0317(7) 0.0024(5) 0.0050(6) -0.0042(6)
C10 0.0307(8) 0.0255(7) 0.0322(7) -0.0047(6) 0.0004(6) -0.0053(6)
C11 0.0294(7) 0.0238(6) 0.0219(6) -0.0029(5) 0.0008(5) 0.0028(5)
C12 0.0263(7) 0.0238(6) 0.0224(6) 0.0009(5) 0.0038(5) -0.0012(5)
C13 0.0210(6) 0.0227(6) 0.0222(6) 0.0005(5) 0.0006(5) 0.0003(5)
C14 0.0586(11) 0.0287(7) 0.0234(7) 0.0013(6) 0.0042(7) 0.0003(7)
C15 0.0289(7) 0.0353(7) 0.0215(6) -0.0024(6) 0.0015(5) -0.0106(6)
C16 0.0355(9) 0.0616(12) 0.0492(10) 0.0009(9) -0.0170(8) -0.0092(8)
C17 0.0519(11) 0.0323(8) 0.0422(9) -0.0107(7) 0.0047(8) -0.0100(7)
C18 0.0641(13) 0.0737(13) 0.0333(9) -0.0144(9) 0.0151(8) -0.0473(11)
O1 0.0225(5) 0.0312(5) 0.0266(5) 0.0054(4) 0.0009(4) -0.0031(4)
O2 0.0342(6) 0.0249(5) 0.0267(5) 0.0000(4) 0.0059(4) 0.0003(4)
O3 0.0254(5) 0.0316(5) 0.0194(4) 0.0046(4) 0.0032(4) -0.0006(4)
O4 0.0361(6) 0.0354(6) 0.0384(6) -0.0064(5) -0.0028(5) -0.0068(5)
O5 0.0463(7) 0.0330(5) 0.0230(5) -0.0063(4) 0.0034(4) -0.0078(5)
P1 0.02541(19) 0.02700(18) 0.02626(18) 0.00523(14) 0.00388(13) 0.00274(14)

loop_
_atom_type_symbol
_atom_type_description
_atom_type_scat_dispersion_real
_atom_type_scat_dispersion_imag
_atom_type_scat_source
C C 0.0033 0.0016 'International Tables Vol C Tables 4.2.6.8 and 6.1.1.4'
H H 0.0000 0.0000 'International Tables Vol C Tables 4.2.6.8 and 6.1.1.4'
O O 0.0106 0.0060 'International Tables Vol C Tables 4.2.6.8 and 6.1.1.4'
P P 0.1023 0.0942 'International Tables Vol C Tables 4.2.6.8 and 6.1.1.4'

loop_
_geom_angle_atom_site_label_1
_geom_angle_atom_site_label_2
_geom_angle_atom_site_label_3
_geom_angle
O4 C1 O2 118.65(13)
O4 C1 C2 125.45(13)
O2 C1 C2 115.85(12)
C3 C2 C7 118.79(13)
C3 C2 C1 122.43(12)
C7 C2 C1 118.75(12)
C4 C3 O1 117.44(12)
C4 C3 C2 121.26(13)
O1 C3 C2 121.26(12)
C5 C4 C3 118.84(13)
C5 C4 H4 120.6
C3 C4 H4 120.6
C4 C5 C6 120.89(14)
C4 C5 H5 119.6
C6 C5 H5 119.6
C7 C6 C5 119.91(13)
C7 C6 H6 120.0
C5 C6 H6 120.0
C6 C7 C2 120.30(13)
C6 C7 H7 119.8
C2 C7 H7 119.8
C9 C8 C13 122.22(12)
C9 C8 O3 118.13(12)
C13 C8 O3 119.61(11)
C10 C9 C8 120.47(13)
C10 C9 H9 119.8
C8 C9 H9 119.8
C9 C10 C11 118.94(13)
C9 C10 H10 120.5
C11 C10 H10 120.5
O5 C11 C10 115.58(12)
O5 C11 C12 123.96(13)
C10 C11 C12 120.46(12)
C11 C12 C13 121.75(12)
C11 C12 H12 119.1
C13 C12 H12 119.1
C8 C13 C12 116.16(12)
C8 C13 C15 122.93(12)
C12 C13 C15 120.90(12)
O5 C14 H14A 109.5
O5 C14 H14B 109.5
H14A C14 H14B 109.5
O5 C14 H14C 109.5
H14A C14 H14C 109.5
H14B C14 H14C 109.5
C17 C15 C18 106.78(14)
C17 C15 C16 109.91(13)
C18 C15 C16 108.05(15)
C17 C15 C13 110.61(12)
C18 C15 C13 111.59(12)
C16 C15 C13 109.81(13)
C15 C16 H16A 109.5
C15 C16 H16B 109.5
H16A C16 H16B 109.5
C15 C16 H16C 109.5
H16A C16 H16C 109.5
H16B C16 H16C 109.5
C15 C17 H17A 109.5
C15 C17 H17B 109.5
H17A C17 H17B 109.5
C15 C17 H17C 109.5
H17A C17 H17C 109.5
H17B C17 H17C 109.5
C15 C18 H18A 109.5
C15 C18 H18B 109.5
H18A C18 H18B 109.5
C15 C18 H18C 109.5
H18A C18 H18C 109.5
H18B C18 H18C 109.5
C3 O1 P1 121.32(8)
C1 O2 P1 124.68(9)
C8 O3 P1 119.06(8)
C11 O5 C14 118.59(11)
O1 P1 O3 102.09(5)
O1 P1 O2 99.93(5)
O3 P1 O2 94.65(5)

loop_
_geom_bond_atom_site_label_1
_geom_bond_atom_site_label_2
_geom_bond_distance
C1 O4 1.1938(17)
C1 O2 1.3817(17)
C1 C2 1.4725(19)
C2 C3 1.3942(18)
C2 C7 1.3986(19)
C3 C4 1.3843(19)
C3 O1 1.3879(16)
C4 C5 1.384(2)
C4 H4 0.9500
C5 C6 1.390(2)
C5 H5 0.9500
C6 C7 1.377(2)
C6 H6 0.9500
C7 H7 0.9500
C8 C9 1.3898(19)
C8 C13 1.3949(18)
C8 O3 1.4058(15)
C9 C10 1.379(2)
C9 H9 0.9500
C10 C11 1.383(2)
C10 H10 0.9500
C11 O5 1.3702(16)
C11 C12 1.3930(19)
C12 C13 1.4043(18)
C12 H12 0.9500
C13 C15 1.5390(18)
C14 O5 1.4233(19)
C14 H14A 0.9800
C14 H14B 0.9800
C14 H14C 0.9800
C15 C17 1.530(2)
C15 C18 1.531(2)
C15 C16 1.534(2)
C16 H16A 0.9800
C16 H16B 0.9800
C16 H16C 0.9800
C17 H17A 0.9800
C17 H17B 0.9800
C17 H17C 0.9800
C18 H18A 0.9800
C18 H18B 0.9800
C18 H18C 0.9800
O1 P1 1.6305(10)
O2 P1 1.6376(10)
O3 P1 1.6318(10)

loop_
_geom_torsion_atom_site_label_1
_geom_torsion_atom_site_label_2
_geom_torsion_atom_site_label_3
_geom_torsion_atom_site_label_4
_geom_torsion
O4 C1 C2 C3 -177.09(14)
O2 C1 C2 C3 0.20(19)
O4 C1 C2 C7 1.3(2)
O2 C1 C2 C7 178.55(11)
C7 C2 C3 C4 -0.9(2)
C1 C2 C3 C4 177.42(13)
C7 C2 C3 O1 -178.89(12)
C1 C2 C3 O1 -0.55(19)
O1 C3 C4 C5 178.43(12)
C2 C3 C4 C5 0.4(2)
C3 C4 C5 C6 0.4(2)
C4 C5 C6 C7 -0.6(2)
C5 C6 C7 C2 0.0(2)
C3 C2 C7 C6 0.7(2)
C1 C2 C7 C6 -177.69(13)
C13 C8 C9 C10 1.1(2)
O3 C8 C9 C10 178.66(12)
C8 C9 C10 C11 -0.5(2)
C9 C10 C11 O5 -179.58(13)
C9 C10 C11 C12 -0.2(2)
O5 C11 C12 C13 179.65(13)
C10 C11 C12 C13 0.3(2)
C9 C8 C13 C12 -0.9(2)
O3 C8 C13 C12 -178.47(11)
C9 C8 C13 C15 179.20(13)
O3 C8 C13 C15 1.67(19)
C11 C12 C13 C8 0.25(19)
C11 C12 C13 C15 -179.88(13)
C8 C13 C15 C17 63.00(17)
C12 C13 C15 C17 -116.86(14)
C8 C13 C15 C18 -178.28(15)
C12 C13 C15 C18 1.9(2)
C8 C13 C15 C16 -58.49(18)
C12 C13 C15 C16 121.65(15)
C4 C3 O1 P1 158.47(10)
C2 C3 O1 P1 -23.49(17)
O4 C1 O2 P1 -157.45(11)
C2 C1 O2 P1 25.07(16)
C9 C8 O3 P1 60.35(15)
C13 C8 O3 P1 -122.02(12)
C10 C11 O5 C14 -173.80(13)
C12 C11 O5 C14 6.8(2)
C3 O1 P1 O3 -58.03(10)
C3 O1 P1 O2 38.95(11)
C8 O3 P1 O1 -94.95(10)
C8 O3 P1 O2 163.85(9)
C1 O2 P1 O1 -41.15(11)
C1 O2 P1 O3 62.00(11)
